data_7710818
loop_
_publ_author_name
'Burt, Liam K.'
'Dewhurst, Rian D.'
'Hill, Anthony F.'
'Kong, Richard Y.'
'Nahon, Emily E.'
'Onn, Chee S.'

_publ_section_title
;
 Heterobimetallic \m2-halocarbyne complexes
;
_journal_name_full 'Dalton Transactions'
_journal_paper_doi 10.1039/D2DT01558G
_journal_year 2022
_chemical_formula_moiety 'C15 H22 B Cl3 N6 W'
_chemical_formula_sum 'C15 H22 B Cl3 N6 W'
_chemical_formula_weight 587.39
_space_group_crystal_system monoclinic
_space_group_IT_number 11
_space_group_name_Hall '-P 2yb'
_space_group_name_H-M_alt 'P 1 21/m 1'
_atom_sites_solution_hydrogens mixed
_atom_sites_solution_primary dual
_audit_creation_date 2020-09-04
_audit_creation_method
;
Olex2 1.3
(compiled 2020.07.31 svn.rc2a77460 for OlexSys, GUI svn.r6145)
;
_audit_update_record
;
2022-05-15 deposited with the CCDC.	2022-07-27 downloaded from the CCDC.
;
_cell_angle_alpha 90
_cell_angle_beta 99.903(3)
_cell_angle_gamma 90
_cell_formula_units_Z 2
_cell_length_a 8.0658(3)
_cell_length_b 14.0050(6)
_cell_length_c 9.0433(3)
_cell_measurement_reflns_used 2554
_cell_measurement_temperature 150.00(10)
_cell_measurement_theta_max 28.3820
_cell_measurement_theta_min 4.2750
_cell_volume 1006.32(7)
_computing_cell_refinement 'CrysAlisPro 1.171.40.79a (Rigaku OD, 2020)'
_computing_data_collection 'CrysAlisPro 1.171.40.79a (Rigaku OD, 2020)'
_computing_data_reduction 'CrysAlisPro 1.171.40.79a (Rigaku OD, 2020)'
_computing_molecular_graphics 'Olex2 1.3 (Dolomanov et al., 2009)'
_computing_publication_material 'Olex2 1.3 (Dolomanov et al., 2009)'
_computing_structure_refinement 'SHELXL 2018/3 (Sheldrick, 2015)'
_computing_structure_solution 'SHELXT 2018/2 (Sheldrick, 2018)'
_diffrn_ambient_environment N~2~
_diffrn_ambient_temperature 150.00(10)
_diffrn_detector 'CCD plate'
_diffrn_detector_area_resol_mean 8.1297
_diffrn_detector_type EosS2
_diffrn_measured_fraction_theta_full 0.994
_diffrn_measured_fraction_theta_max 0.847
_diffrn_measurement_details
;
List of Runs (angles in degrees, time in seconds):

  # Type    Start    End  Width  t~exp~   \w     \q     \k     \f   Frames
#--------------------------------------------------------------------------
  1  \w     -1.00  83.00   1.00    4.64    --   15.42  57.00 -90.00   84
  2  \w      1.00  72.00   1.00    4.64    --   15.42  77.00 -30.00   71
  3  \w     14.00  60.00   1.00    4.64    --   15.42  19.00-120.00   46
;
_diffrn_measurement_device 'four-circle diffractometer'
_diffrn_measurement_device_type 'SuperNova, Dual, Cu at home/near, EosS2'
_diffrn_measurement_method '\w scans'
_diffrn_orient_matrix_type 'CrysAlisPro convention (1999,Acta A55,543-557)'
_diffrn_orient_matrix_UB_11 -0.0218636000
_diffrn_orient_matrix_UB_12 0.0022186000
_diffrn_orient_matrix_UB_13 -0.0793322000
_diffrn_orient_matrix_UB_21 0.0027697000
_diffrn_orient_matrix_UB_22 -0.0505393000
_diffrn_orient_matrix_UB_23 -0.0038379000
_diffrn_orient_matrix_UB_31 -0.0865266000
_diffrn_orient_matrix_UB_32 -0.0021348000
_diffrn_orient_matrix_UB_33 0.0057413000
_diffrn_radiation_monochromator mirror
_diffrn_radiation_probe x-ray
_diffrn_radiation_type 'Mo K\a'
_diffrn_radiation_wavelength 0.71073
_diffrn_reflns_av_R_equivalents 0.0357
_diffrn_reflns_av_unetI/netI 0.0576
_diffrn_reflns_Laue_measured_fraction_full 0.994
_diffrn_reflns_Laue_measured_fraction_max 0.847
_diffrn_reflns_limit_h_max 11
_diffrn_reflns_limit_h_min -6
_diffrn_reflns_limit_k_max 10
_diffrn_reflns_limit_k_min -17
_diffrn_reflns_limit_l_max 9
_diffrn_reflns_limit_l_min -12
_diffrn_reflns_number 4499
_diffrn_reflns_point_group_measured_fraction_full 0.994
_diffrn_reflns_point_group_measured_fraction_max 0.847
_diffrn_reflns_theta_full 25.242
_diffrn_reflns_theta_max 29.124
_diffrn_reflns_theta_min 3.450
_diffrn_source 'micro-focus sealed X-ray tube'
_diffrn_source_type 'SuperNova (Mo) X-ray Source'
_exptl_absorpt_coefficient_mu 6.150
_exptl_absorpt_correction_T_max 1.00000
_exptl_absorpt_correction_T_min 0.76892
_exptl_absorpt_correction_type multi-scan
_exptl_absorpt_process_details
;
CrysAlisPro 1.171.40.79a (Rigaku Oxford Diffraction, 2020)
Empirical absorption correction using spherical harmonics,
 implemented in SCALE3 ABSPACK scaling algorithm.
;
_exptl_crystal_colour 'clear light yellow'
_exptl_crystal_colour_lustre clear
_exptl_crystal_colour_modifier light
_exptl_crystal_colour_primary yellow
_exptl_crystal_density_diffrn 1.939
_exptl_crystal_description plate
_exptl_crystal_F_000 568
_exptl_crystal_recrystallization_method 'Re-crystallisation from solvent: CH2Cl2, n-hexane'
_exptl_crystal_size_max 0.255
_exptl_crystal_size_mid 0.091
_exptl_crystal_size_min 0.062
_refine_diff_density_max 1.532
_refine_diff_density_min -1.052
_refine_diff_density_rms 0.162
_refine_ls_extinction_method none
_refine_ls_goodness_of_fit_ref 1.050
_refine_ls_hydrogen_treatment mixed
_refine_ls_matrix_type full
_refine_ls_number_parameters 124
_refine_ls_number_reflns 2381
_refine_ls_number_restraints 1
_refine_ls_restrained_S_all 1.050
_refine_ls_R_factor_all 0.0372
_refine_ls_R_factor_gt 0.0329
_refine_ls_shift/su_max 0.000
_refine_ls_shift/su_mean 0.000
_refine_ls_structure_factor_coef Fsqd
_refine_ls_weighting_details 'w=1/[\s^2^(Fo^2^)+(0.0235P)^2^] where P=(Fo^2^+2Fc^2^)/3'
_refine_ls_weighting_scheme calc
_refine_ls_wR_factor_gt 0.0657
_refine_ls_wR_factor_ref 0.0684
_reflns_Friedel_coverage 0.000
_reflns_number_gt 2199
_reflns_number_total 2381
_reflns_threshold_expression 'I > 2\s(I)'
_cod_data_source_file d2dt01558g2.cif
_cod_data_source_block co59a_xrdsn
_cod_database_code 7710818
_shelx_shelxl_version_number 2018/3
_chemical_oxdiff_formula 'C15 H22 B1 N6 W1 Cl3'
_chemical_oxdiff_usercomment 'DCM hexane, clearly different band from blue'
_shelx_space_group_comment
;
The symmetry employed for this shelxl refinement is uniquely defined
by the following loop, which should always be used as a source of
symmetry information in preference to the above space-group names.
They are only intended as comments.
;
_reflns_odcompleteness_completeness 99.03
_reflns_odcompleteness_iscentric 1
_reflns_odcompleteness_theta 26.32
_olex2_refinement_description
;
1. Fixed Uiso
 At 1.2 times of:
  All C(H) groups
 At 1.5 times of:
  All C(H,H,H) groups
2. Restrained distances
 B1-H1
 1.15 with sigma of 0.02
3. Uiso/Uaniso restraints and constraints
Uanis(C10) = Uanis(C9) = Uanis(C8) = Uanis(C7) = Uanis(C6)
4. Others
 Fixed Sof: H6A(0.5) H6B(0.5) H6C(0.5) H10A(0.5) H10B(0.5) H10C(0.5)
5.a Aromatic/amide H refined with riding coordinates:
 C8(H8), C3(H3)
5.b Idealised Me refined as rotating group:
 C6(H6A,H6B,H6C), C1(H1A,H1B,H1C), C5(H5A,H5B,H5C), C10(H10A,H10B,H10C)
;
_ins_header
;
TITL CO_WSeHg_AuCl_yellow - actually_scale in P2(1) 
REM P2(1) (#4 in standard setting)
CELL 0.71073   8.065768  14.005001   9.043294  90.0000  99.9034  90.0000
ZERR    2.00   0.000258   0.000570   0.000317   0.0000   0.0033   0.0000
LATT -1
SYMM -x, y+1/2,-z 
SFAC C H B N Cl W
UNIT 30.00 44.00 2.00 12.00 6.00 2.00
TREF
HKLF 4
END
;
_olex2_submission_special_instructions 'No special instructions were received'
_oxdiff_exptl_absorpt_empirical_details
;
Empirical correction (ABSPACK) includes:
- Absorption correction using spherical harmonics
- Frame scaling
;
_oxdiff_exptl_absorpt_empirical_full_max 1.394
_oxdiff_exptl_absorpt_empirical_full_min 0.789

loop_
_space_group_symop_operation_xyz
'x, y, z'
'-x, y+1/2, -z'
'-x, -y, -z'
'x, -y-1/2, z'

loop_
_atom_site_label
_atom_site_type_symbol
_atom_site_fract_x
_atom_site_fract_y
_atom_site_fract_z
_atom_site_U_iso_or_equiv
_atom_site_adp_type
_atom_site_occupancy
_atom_site_site_symmetry_order
_atom_site_calc_flag
_atom_site_refinement_flags_posn
_atom_site_refinement_flags_adp
_atom_site_refinement_flags_occupancy
_atom_site_disorder_assembly
_atom_site_disorder_group
W1 W 0.43025(3) 0.250000 0.20611(3) 0.01783(10) Uani 1 2 d S T P . .
Cl2 Cl 0.55579(14) 0.12890(9) 0.08683(13) 0.0284(3) Uani 1 1 d . . . . .
Cl1 Cl 0.18809(19) 0.250000 0.01923(19) 0.0306(4) Uani 1 2 d S T P . .
N1 N 0.3200(4) 0.3527(3) 0.3333(4) 0.0153(8) Uani 1 1 d . . . . .
N2 N 0.3330(4) 0.3401(2) 0.4868(4) 0.0158(8) Uani 1 1 d . . . . .
N3 N 0.6396(6) 0.250000 0.3900(6) 0.0176(11) Uani 1 2 d S T P . .
N4 N 0.6046(6) 0.250000 0.5334(6) 0.0176(11) Uani 1 2 d S T P . .
C6 C 0.8982(7) 0.250000 0.2698(8) 0.0253(7) Uani 1 2 d S T P . .
H6A H 0.894676 0.187063 0.227355 0.038 Uiso 0.5 1 calc R U P A -1
H6B H 1.013193 0.268753 0.302128 0.038 Uiso 0.5 1 calc R U P A -1
H6C H 0.844374 0.294184 0.195619 0.038 Uiso 0.5 1 calc R U P A -1
B1 B 0.4212(8) 0.250000 0.5617(8) 0.0151(14) Uani 1 2 d DS T P . .
C7 C 0.8087(8) 0.250000 0.4008(8) 0.0253(7) Uani 1 2 d S T P . .
C8 C 0.8805(8) 0.250000 0.5514(8) 0.0253(7) Uani 1 2 d S T P . .
H8 H 0.995008 0.250000 0.590308 0.030 Uiso 1 2 calc R U P . .
C2 C 0.2401(5) 0.4384(3) 0.3026(5) 0.0249(11) Uani 1 1 d . . . . .
C4 C 0.2650(5) 0.4143(3) 0.5479(5) 0.0209(10) Uani 1 1 d . . . . .
C3 C 0.2060(5) 0.4773(3) 0.4329(5) 0.0247(10) Uani 1 1 d . . . . .
H3 H 0.152883 0.535390 0.442401 0.030 Uiso 1 1 calc R U . . .
C9 C 0.7511(8) 0.250000 0.6327(8) 0.0253(7) Uani 1 2 d S T P . .
C1 C 0.1954(7) 0.4782(4) 0.1474(6) 0.0385(13) Uani 1 1 d . . . . .
H1A H 0.296328 0.495456 0.111092 0.058 Uiso 1 1 calc R U . . .
H1B H 0.125909 0.533662 0.149214 0.058 Uiso 1 1 calc R U . . .
H1C H 0.135204 0.430905 0.082377 0.058 Uiso 1 1 calc R U . . .
C5 C 0.2588(6) 0.4218(4) 0.7111(5) 0.0298(12) Uani 1 1 d . . . . .
H5A H 0.206914 0.365532 0.743237 0.045 Uiso 1 1 calc R U . . .
H5B H 0.194375 0.476951 0.728827 0.045 Uiso 1 1 calc R U . . .
H5C H 0.371072 0.427615 0.766444 0.045 Uiso 1 1 calc R U . . .
C10 C 0.7576(7) 0.250000 0.7968(7) 0.0253(7) Uani 1 2 d S T P . .
H10A H 0.703236 0.306346 0.825490 0.038 Uiso 0.5 1 calc R U P B -1
H10B H 0.872822 0.249236 0.846315 0.038 Uiso 0.5 1 calc R U P B -1
H10C H 0.700904 0.194418 0.825203 0.038 Uiso 0.5 1 calc R U P B -1
H1 H 0.422(6) 0.250000 0.687(2) 0.004(14) Uiso 1 2 d DS . P . .

loop_
_atom_site_aniso_label
_atom_site_aniso_U_11
_atom_site_aniso_U_22
_atom_site_aniso_U_33
_atom_site_aniso_U_23
_atom_site_aniso_U_13
_atom_site_aniso_U_12
W1 0.01491(14) 0.02581(17) 0.01337(14) 0.000 0.00417(10) 0.000
Cl2 0.0287(6) 0.0349(7) 0.0237(6) -0.0052(5) 0.0111(5) 0.0021(5)
Cl1 0.0207(8) 0.0505(11) 0.0194(8) 0.000 0.0005(6) 0.000
N1 0.0153(16) 0.0187(19) 0.0128(18) 0.0031(15) 0.0047(14) 0.0018(15)
N2 0.0152(16) 0.0189(19) 0.0141(18) -0.0004(15) 0.0046(14) -0.0007(15)
N3 0.018(2) 0.016(3) 0.020(3) 0.000 0.004(2) 0.000
N4 0.017(2) 0.022(3) 0.013(3) 0.000 0.001(2) 0.000
C6 0.0183(14) 0.0293(16) 0.0276(17) 0.000 0.0020(12) 0.000
B1 0.020(3) 0.013(3) 0.011(3) 0.000 -0.003(3) 0.000
C7 0.0183(14) 0.0293(16) 0.0276(17) 0.000 0.0020(12) 0.000
C8 0.0183(14) 0.0293(16) 0.0276(17) 0.000 0.0020(12) 0.000
C2 0.021(2) 0.028(3) 0.028(3) 0.007(2) 0.0086(19) 0.004(2)
C4 0.019(2) 0.021(2) 0.023(2) -0.008(2) 0.0035(18) 0.0003(19)
C3 0.027(2) 0.019(2) 0.029(3) 0.000(2) 0.007(2) 0.007(2)
C9 0.0183(14) 0.0293(16) 0.0276(17) 0.000 0.0020(12) 0.000
C1 0.046(3) 0.038(3) 0.032(3) 0.019(3) 0.010(2) 0.015(3)
C5 0.038(3) 0.029(3) 0.022(3) -0.008(2) 0.004(2) 0.008(2)
C10 0.0183(14) 0.0293(16) 0.0276(17) 0.000 0.0020(12) 0.000

loop_
_atom_type_symbol
_atom_type_description
_atom_type_scat_dispersion_real
_atom_type_scat_dispersion_imag
_atom_type_scat_source
C C 0.0033 0.0016 'International Tables Vol C Tables 4.2.6.8 and 6.1.1.4'
H H 0.0000 0.0000 'International Tables Vol C Tables 4.2.6.8 and 6.1.1.4'
B B 0.0013 0.0007 'International Tables Vol C Tables 4.2.6.8 and 6.1.1.4'
Cl Cl 0.1484 0.1585 'International Tables Vol C Tables 4.2.6.8 and 6.1.1.4'
N N 0.0061 0.0033 'International Tables Vol C Tables 4.2.6.8 and 6.1.1.4'
W W -0.8490 6.8722 'International Tables Vol C Tables 4.2.6.8 and 6.1.1.4'

loop_
_exptl_crystal_face_index_h
_exptl_crystal_face_index_k
_exptl_crystal_face_index_l
_exptl_crystal_face_perp_dist
11 -4 0 0.0413
-3 4 12 0.1129
10 8 2 0.0373
2 -4 -12 0.1026
-11 -6 -1 0.0396
-1 20 1 0.0368
-2 -19 0 0.0357
5 13 -9 0.0922
-2 -14 9 0.1176
-3 19 3 0.0268
2 -19 -3 0.0297

loop_
_geom_angle_atom_site_label_1
_geom_angle_atom_site_label_2
_geom_angle_atom_site_label_3
_geom_angle
_geom_angle_site_symmetry_1
_geom_angle_site_symmetry_3
_geom_angle_publ_flag
Cl2 W1 Cl2 93.29(6) 4_565 . ?
Cl2 W1 Cl1 92.33(4) . . ?
Cl2 W1 Cl1 92.33(4) 4_565 . ?
N1 W1 Cl2 174.69(10) . . ?
N1 W1 Cl2 90.78(10) . 4_565 ?
N1 W1 Cl2 90.79(10) 4_565 . ?
N1 W1 Cl2 174.69(10) 4_565 4_565 ?
N1 W1 Cl1 90.91(9) . . ?
N1 W1 Cl1 90.91(9) 4_565 . ?
N1 W1 N1 84.95(19) 4_565 . ?
N1 W1 N3 85.86(14) . . ?
N1 W1 N3 85.86(14) 4_565 . ?
N3 W1 Cl2 90.69(10) . . ?
N3 W1 Cl2 90.69(10) . 4_565 ?
N3 W1 Cl1 175.61(15) . . ?
N2 N1 W1 119.3(2) . . ?
C2 N1 W1 135.1(3) . . ?
C2 N1 N2 105.5(4) . . ?
N1 N2 B1 119.5(4) . . ?
C4 N2 N1 110.5(3) . . ?
C4 N2 B1 130.0(4) . . ?
N4 N3 W1 117.8(4) . . ?
C7 N3 W1 134.7(5) . . ?
C7 N3 N4 107.5(5) . . ?
N3 N4 B1 121.0(4) . . ?
C9 N4 N3 109.1(5) . . ?
C9 N4 B1 129.9(5) . . ?
H6A C6 H6B 109.5 . . ?
H6A C6 H6C 109.5 . . ?
H6B C6 H6C 109.5 . . ?
C7 C6 H6A 109.5 . . ?
C7 C6 H6B 109.5 . . ?
C7 C6 H6C 109.5 . . ?
N2 B1 N2 109.4(4) . 4_565 ?
N2 B1 H1 111.1(12) 4_565 . ?
N2 B1 H1 111.1(12) . . ?
N4 B1 N2 108.0(4) . . ?
N4 B1 N2 108.0(4) . 4_565 ?
N4 B1 H1 109(2) . . ?
N3 C7 C6 124.3(6) . . ?
N3 C7 C8 108.5(6) . . ?
C8 C7 C6 127.1(6) . . ?
C7 C8 H8 126.3 . . ?
C9 C8 C7 107.3(6) . . ?
C9 C8 H8 126.3 . . ?
N1 C2 C3 109.4(4) . . ?
N1 C2 C1 123.2(4) . . ?
C3 C2 C1 127.4(4) . . ?
N2 C4 C3 107.3(4) . . ?
N2 C4 C5 123.4(4) . . ?
C3 C4 C5 129.4(4) . . ?
C2 C3 C4 107.4(4) . . ?
C2 C3 H3 126.3 . . ?
C4 C3 H3 126.3 . . ?
N4 C9 C8 107.5(6) . . ?
N4 C9 C10 122.8(6) . . ?
C8 C9 C10 129.7(6) . . ?
C2 C1 H1A 109.5 . . ?
C2 C1 H1B 109.5 . . ?
C2 C1 H1C 109.5 . . ?
H1A C1 H1B 109.5 . . ?
H1A C1 H1C 109.5 . . ?
H1B C1 H1C 109.5 . . ?
C4 C5 H5A 109.5 . . ?
C4 C5 H5B 109.5 . . ?
C4 C5 H5C 109.5 . . ?
H5A C5 H5B 109.5 . . ?
H5A C5 H5C 109.5 . . ?
H5B C5 H5C 109.5 . . ?
C9 C10 H10A 109.5 . . ?
C9 C10 H10B 109.5 . . ?
C9 C10 H10C 109.5 . . ?
H10A C10 H10B 109.5 . . ?
H10A C10 H10C 109.5 . . ?
H10B C10 H10C 109.5 . . ?

loop_
_geom_bond_atom_site_label_1
_geom_bond_atom_site_label_2
_geom_bond_distance
_geom_bond_site_symmetry_2
_geom_bond_publ_flag
W1 Cl2 2.3326(12) 4_565 ?
W1 Cl2 2.3326(12) . ?
W1 Cl1 2.3528(15) . ?
W1 N1 2.129(4) 4_565 ?
W1 N1 2.129(4) . ?
W1 N3 2.157(5) . ?
N1 N2 1.384(5) . ?
N1 C2 1.368(5) . ?
N2 B1 1.547(5) . ?
N2 C4 1.338(5) . ?
N3 N4 1.374(7) . ?
N3 C7 1.350(8) . ?
N4 B1 1.544(8) . ?
N4 C9 1.356(7) . ?
C6 H6A 0.9600 . ?
C6 H6B 0.9600 . ?
C6 H6C 0.9600 . ?
C6 C7 1.489(10) . ?
B1 H1 1.136(19) . ?
C7 C8 1.385(9) . ?
C8 H8 0.9300 . ?
C8 C9 1.376(10) . ?
C2 C3 1.369(7) . ?
C2 C1 1.495(6) . ?
C4 C3 1.384(6) . ?
C4 C5 1.489(6) . ?
C3 H3 0.9300 . ?
C9 C10 1.476(9) . ?
C1 H1A 0.9600 . ?
C1 H1B 0.9600 . ?
C1 H1C 0.9600 . ?
C5 H5A 0.9600 . ?
C5 H5B 0.9600 . ?
C5 H5C 0.9600 . ?
C10 H10A 0.9600 . ?
C10 H10B 0.9600 . ?
C10 H10C 0.9600 . ?

loop_
_geom_torsion_atom_site_label_1
_geom_torsion_atom_site_label_2
_geom_torsion_atom_site_label_3
_geom_torsion_atom_site_label_4
_geom_torsion
_geom_torsion_site_symmetry_1
_geom_torsion_site_symmetry_2
_geom_torsion_site_symmetry_3
_geom_torsion_site_symmetry_4
_geom_torsion_publ_flag
W1 N1 N2 B1 -2.4(5) . . . . ?
W1 N1 N2 C4 176.4(3) . . . . ?
W1 N1 C2 C3 -175.4(3) . . . . ?
W1 N1 C2 C1 6.4(7) . . . . ?
W1 N3 N4 B1 0.000(1) . . . . ?
W1 N3 N4 C9 180.000(1) . . . . ?
W1 N3 C7 C6 0.000(2) . . . . ?
W1 N3 C7 C8 180.000(1) . . . . ?
N1 N2 B1 N2 -56.8(6) . . . 4_565 ?
N1 N2 B1 N4 60.5(5) . . . . ?
N1 N2 C4 C3 -0.1(5) . . . . ?
N1 N2 C4 C5 179.7(4) . . . . ?
N1 C2 C3 C4 -0.3(5) . . . . ?
N2 N1 C2 C3 0.3(5) . . . . ?
N2 N1 C2 C1 -177.9(4) . . . . ?
N2 C4 C3 C2 0.3(5) . . . . ?
N3 N4 B1 N2 -59.1(3) . . . . ?
N3 N4 B1 N2 59.1(3) . . . 4_565 ?
N3 N4 C9 C8 0.000(2) . . . . ?
N3 N4 C9 C10 180.000(1) . . . . ?
N3 C7 C8 C9 0.000(1) . . . . ?
N4 N3 C7 C6 180.000(1) . . . . ?
N4 N3 C7 C8 0.000(1) . . . . ?
C6 C7 C8 C9 180.000(1) . . . . ?
B1 N2 C4 C3 178.5(4) . . . . ?
B1 N2 C4 C5 -1.6(7) . . . . ?
B1 N4 C9 C8 180.000(1) . . . . ?
B1 N4 C9 C10 0.000(2) . . . . ?
C7 N3 N4 B1 180.000(1) . . . . ?
C7 N3 N4 C9 0.000(1) . . . . ?
C7 C8 C9 N4 0.000(1) . . . . ?
C7 C8 C9 C10 180.000(2) . . . . ?
C2 N1 N2 B1 -178.9(4) . . . . ?
C2 N1 N2 C4 -0.1(4) . . . . ?
C4 N2 B1 N2 124.7(5) . . . 4_565 ?
C4 N2 B1 N4 -118.1(5) . . . . ?
C9 N4 B1 N2 120.9(3) . . . . ?
C9 N4 B1 N2 -120.9(3) . . . 4_565 ?
C1 C2 C3 C4 177.8(4) . . . . ?
C5 C4 C3 C2 -179.6(4) . . . . ?

loop_
_exptl_oxdiff_crystal_face_indexfrac_h
_exptl_oxdiff_crystal_face_indexfrac_k
_exptl_oxdiff_crystal_face_indexfrac_l
_exptl_oxdiff_crystal_face_x
_exptl_oxdiff_crystal_face_y
_exptl_oxdiff_crystal_face_z
10.9978 -3.9892 0.0008 -0.2494 0.2321 -0.9431
-2.9993 4.0012 11.9868 -0.8765 -0.2565 0.3198
9.9955 8.0106 1.9927 -0.3588 -0.3848 -0.8705
1.9996 -4.0022 -11.9867 0.8983 0.2538 -0.2333
-10.9956 -6.0112 -0.9946 0.3060 0.2772 0.9585
-1.0042 19.9995 0.9886 -0.0121 -1.0173 0.0499
-1.9951 -19.0021 0.0103 0.0006 0.9548 0.2133
4.9950 13.0020 -8.9989 0.6335 -0.6087 -0.5116
-1.9957 -13.9990 8.9990 -0.7013 0.6674 0.2542
-3.3310 18.5049 3.0000 -0.1241 -0.9560 0.2659
1.6299 -19.2037 -2.6036 0.1283 0.9850 -0.1150
